data_7701567
loop_
_publ_author_name
'Urban, Mateusz'
'Durka, Krzysztof'
'G\'orka, Patrycja'
'Wiosna-Sa\/lyga, Gabriela'
'Nawara, Krzysztof'
'Jankowski, Piotr'
'Luli\'nski, Sergiusz'

_publ_section_title
;
 The effect of locking \p-conjugation in organoboron moieties in the
 structures of luminescent tetracoordinate boron complexes.
;
_journal_issue 24
_journal_name_full 'Dalton transactions (Cambridge, England : 2003)'
_journal_page_first 8642
_journal_page_last 8663
_journal_paper_doi 10.1039/c9dt01332f
_journal_volume 48
_journal_year 2019
_chemical_formula_moiety 'C48 H32 B2 N2 O2'
_chemical_formula_sum 'C48 H32 B2 N2 O2'
_chemical_formula_weight 690.37
_chemical_melting_point 449.4
_chemical_name_systematic (2',6'-bis(N-phenyliminomethyl)-1',5'-dioxynaphthalenato)-bis(9-borafluorene)
_space_group_crystal_system monoclinic
_space_group_IT_number 14
_space_group_name_Hall '-P 2ybc'
_space_group_name_H-M_alt 'P 1 21/c 1'
_atom_sites_solution_hydrogens geom
_audit_creation_method SHELXL-2013
_audit_update_record
;
2019-03-23 deposited with the CCDC.	2019-05-09 downloaded from the CCDC.
;
_cell_angle_alpha 90
_cell_angle_beta 109.6950(10)
_cell_angle_gamma 90
_cell_formula_units_Z 4
_cell_length_a 18.5530(2)
_cell_length_b 10.96080(10)
_cell_length_c 18.0089(2)
_cell_measurement_reflns_used 10794
_cell_measurement_temperature 100(2)
_cell_measurement_theta_max 65.4200
_cell_measurement_theta_min 2.4840
_cell_volume 3447.97(7)
_computing_cell_refinement
;
CrysAlisPro, Agilent Technologies,
Version 1.171.37.33 (release 27-03-2014 CrysAlis171 .NET)
(compiled Mar 27 2014,17:12:48)
;
_computing_data_collection
;
CrysAlisPro, Agilent Technologies,
Version 1.171.37.33 (release 27-03-2014 CrysAlis171 .NET)
(compiled Mar 27 2014,17:12:48)
;
_computing_data_reduction
;
CrysAlisPro, Agilent Technologies,
Version 1.171.37.33 (release 27-03-2014 CrysAlis171 .NET)
(compiled Mar 27 2014,17:12:48)
;
_diffrn_ambient_environment air
_diffrn_ambient_temperature 100(2)
_diffrn_detector 'CCD plate'
_diffrn_detector_area_resol_mean 10.4391
_diffrn_detector_type Atlas
_diffrn_measured_fraction_theta_full 0.939
_diffrn_measured_fraction_theta_max 0.990
_diffrn_measurement_device 'four-circle diffractometer'
_diffrn_measurement_device_type 'SuperNova, Dual, Cu at zero, Atlas'
_diffrn_radiation_monochromator mirror
_diffrn_radiation_probe x-ray
_diffrn_radiation_type 'Cu K\a'
_diffrn_radiation_wavelength 1.54184
_diffrn_reflns_av_R_equivalents 0.0212
_diffrn_reflns_av_unetI/netI 0.0157
_diffrn_reflns_Laue_measured_fraction_full 0.939
_diffrn_reflns_Laue_measured_fraction_max 0.990
_diffrn_reflns_limit_h_max 21
_diffrn_reflns_limit_h_min -21
_diffrn_reflns_limit_k_max 12
_diffrn_reflns_limit_k_min -10
_diffrn_reflns_limit_l_max 21
_diffrn_reflns_limit_l_min -21
_diffrn_reflns_number 25695
_diffrn_reflns_point_group_measured_fraction_full 0.939
_diffrn_reflns_point_group_measured_fraction_max 0.990
_diffrn_reflns_theta_full 67.679
_diffrn_reflns_theta_max 65.401
_diffrn_reflns_theta_min 2.529
_diffrn_source 'sealed X-ray tube'
_diffrn_source_type 'SuperNova (Cu) X-ray Source'
_exptl_absorpt_coefficient_mu 0.623
_exptl_absorpt_correction_T_max 1.00000
_exptl_absorpt_correction_T_min 0.82594
_exptl_absorpt_correction_type multi-scan
_exptl_absorpt_process_details
;
CrysAlisPro, Agilent Technologies,
Version 1.171.37.33 (release 27-03-2014 CrysAlis171 .NET)
(compiled Mar 27 2014,17:12:48)
Empirical absorption correction using spherical harmonics,
 implemented in SCALE3 ABSPACK scaling algorithm.
;
_exptl_crystal_colour red
_exptl_crystal_density_diffrn 1.330
_exptl_crystal_description block
_exptl_crystal_F_000 1440
_exptl_crystal_preparation Luminescent
_exptl_crystal_recrystallization_method 'Re-crystallisation from solvent: CHCl3'
_exptl_crystal_size_max 0.05
_exptl_crystal_size_mid 0.05
_exptl_crystal_size_min 0.03
_refine_diff_density_max 1.700
_refine_diff_density_min -0.323
_refine_diff_density_rms 0.065
_refine_ls_extinction_method none
_refine_ls_goodness_of_fit_ref 1.031
_refine_ls_hydrogen_treatment constr
_refine_ls_matrix_type full
_refine_ls_number_parameters 487
_refine_ls_number_reflns 5857
_refine_ls_number_restraints 2
_refine_ls_restrained_S_all 1.034
_refine_ls_R_factor_all 0.0787
_refine_ls_R_factor_gt 0.0723
_refine_ls_shift/su_max 0.000
_refine_ls_shift/su_mean 0.000
_refine_ls_structure_factor_coef Fsqd
_refine_ls_weighting_details 'w=1/[\s^2^(Fo^2^)+(0.1012P)^2^+5.5590P] where P=(Fo^2^+2Fc^2^)/3'
_refine_ls_weighting_scheme calc
_refine_ls_wR_factor_gt 0.1935
_refine_ls_wR_factor_ref 0.1999
_reflns_Friedel_coverage 0.000
_reflns_number_gt 5205
_reflns_number_total 5857
_reflns_threshold_expression 'I > 2\s(I)'
_cod_data_source_file c9dt01332f2.cif
_cod_data_source_block 8
_cod_original_sg_symbol_H-M 'P 21/c'
_cod_database_code 7701567
_shelx_space_group_comment
;
The symmetry employed for this shelxl refinement is uniquely defined
by the following loop, which should always be used as a source of
symmetry information in preference to the above space-group names.
They are only intended as comments.
;
_shelxl_version_number 2013-4

loop_
_space_group_symop_operation_xyz
'x, y, z'
'-x, y+1/2, -z+1/2'
'-x, -y, -z'
'x, -y-1/2, z-1/2'

loop_
_atom_site_label
_atom_site_type_symbol
_atom_site_fract_x
_atom_site_fract_y
_atom_site_fract_z
_atom_site_U_iso_or_equiv
_atom_site_adp_type
_atom_site_occupancy
_atom_site_site_symmetry_order
_atom_site_calc_flag
_atom_site_refinement_flags_posn
_atom_site_refinement_flags_adp
O1 O 0.41476(10) 0.37617(16) 0.27657(10) 0.0262(4) Uani 1 1 d . .
O2 O 0.07637(10) 0.35498(18) 0.20881(13) 0.0372(5) Uani 1 1 d . .
N2 N 0.47778(11) 0.55068(18) 0.36487(12) 0.0219(5) Uani 1 1 d . .
C10 C 0.34800(14) 0.4157(2) 0.27791(14) 0.0224(5) Uani 1 1 d . .
C2 C 0.14240(14) 0.3165(2) 0.20476(15) 0.0272(6) Uani 1 1 d . .
N1 N 0.01220(12) 0.1745(2) 0.12665(14) 0.0311(5) Uani 1 1 d . .
C3 C 0.20973(14) 0.3874(2) 0.24334(15) 0.0257(6) Uani 1 1 d . .
C4 C 0.28078(14) 0.3450(2) 0.23936(14) 0.0235(5) Uani 1 1 d . .
C9 C 0.34148(14) 0.5240(2) 0.31641(15) 0.0247(5) Uani 1 1 d . .
C43 C 0.54060(14) 0.6281(2) 0.40899(15) 0.0233(5) Uani 1 1 d . .
C12 C 0.40942(14) 0.5893(2) 0.35745(14) 0.0234(5) Uani 1 1 d . .
H12 H 0.4046 0.6653 0.3807 0.028 Uiso 1 1 calc R U
C11 C 0.07970(15) 0.1409(2) 0.12730(16) 0.0289(6) Uani 1 1 d . .
H11 H 0.0838 0.0674 0.1011 0.035 Uiso 1 1 calc R U
C8 C 0.26918(15) 0.5638(2) 0.31803(16) 0.0294(6) Uani 1 1 d . .
H8 H 0.2658 0.6381 0.3438 0.035 Uiso 1 1 calc R U
C6 C 0.22055(15) 0.1687(2) 0.16476(15) 0.0287(6) Uani 1 1 d . .
H6 H 0.2239 0.0944 0.1390 0.034 Uiso 1 1 calc R U
C37 C 0.60740(14) 0.3782(2) 0.29023(15) 0.0255(6) Uani 1 1 d . .
C25 C -0.05167(15) 0.0931(3) 0.09183(17) 0.0323(6) Uani 1 1 d . .
C19 C -0.10588(16) 0.3617(3) 0.21657(18) 0.0359(7) Uani 1 1 d . .
C44 C 0.54035(15) 0.7494(2) 0.38719(16) 0.0284(6) Uani 1 1 d . .
H44 H 0.5031 0.7783 0.3401 0.034 Uiso 1 1 calc R U
C7 C 0.20470(15) 0.4972(2) 0.28319(16) 0.0309(6) Uani 1 1 d . .
H7 H 0.1568 0.5239 0.2855 0.037 Uiso 1 1 calc R U
C5 C 0.28549(15) 0.2342(2) 0.20028(15) 0.0272(6) Uani 1 1 d . .
H5 H 0.3335 0.2061 0.1989 0.033 Uiso 1 1 calc R U
C39 C 0.53252(15) 0.5336(2) 0.20423(15) 0.0275(6) Uani 1 1 d . .
H39 H 0.4903 0.5883 0.1890 0.033 Uiso 1 1 calc R U
C45 C 0.59512(16) 0.8282(3) 0.43494(18) 0.0346(6) Uani 1 1 d . .
H45 H 0.5956 0.9114 0.4204 0.042 Uiso 1 1 calc R U
C1 C 0.14812(15) 0.2089(2) 0.16536(15) 0.0265(6) Uani 1 1 d . .
C20 C -0.14967(17) 0.3705(3) 0.2655(2) 0.0436(8) Uani 1 1 d . .
H20 H -0.1893 0.4296 0.2554 0.052 Uiso 1 1 calc R U
C40 C 0.58426(16) 0.5316(3) 0.16241(16) 0.0321(6) Uani 1 1 d . .
H40 H 0.5770 0.5850 0.1189 0.038 Uiso 1 1 calc R U
C31 C 0.54546(15) 0.3283(2) 0.38249(15) 0.0259(6) Uani 1 1 d . .
C36 C 0.60923(14) 0.3024(2) 0.35900(15) 0.0264(6) Uani 1 1 d . .
C18 C -0.11295(15) 0.4331(3) 0.14430(18) 0.0357(7) Uani 1 1 d . .
C34 C 0.65508(17) 0.1547(3) 0.46326(17) 0.0357(7) Uani 1 1 d . .
H34 H 0.6926 0.0976 0.4920 0.043 Uiso 1 1 calc R U
C38 C 0.54311(14) 0.4556(2) 0.26771(15) 0.0248(5) Uani 1 1 d . .
C24 C -0.04584(16) 0.2750(3) 0.23243(17) 0.0366(7) Uani 1 1 d . .
C23 C -0.03298(15) 0.1952(3) 0.2903(2) 0.0419(7) Uani 1 1 d . U
H23 H 0.0047 0.1335 0.2971 0.050 Uiso 1 1 calc R U
C22 C -0.07739(19) 0.2026(3) 0.3440(2) 0.0470(7) Uani 1 1 d . U
H22 H -0.0668 0.1477 0.3872 0.056 Uiso 1 1 calc R U
C41 C 0.64596(16) 0.4517(3) 0.18453(17) 0.0328(6) Uani 1 1 d . .
H41 H 0.6803 0.4503 0.1556 0.039 Uiso 1 1 calc R U
C35 C 0.66377(16) 0.2155(3) 0.39903(17) 0.0330(6) Uani 1 1 d . .
H35 H 0.7062 0.1982 0.3825 0.040 Uiso 1 1 calc R U
C48 C 0.59678(15) 0.5833(2) 0.47567(16) 0.0289(6) Uani 1 1 d . .
H48 H 0.5984 0.4991 0.4886 0.035 Uiso 1 1 calc R U
C47 C 0.65068(15) 0.6637(3) 0.52323(17) 0.0322(6) Uani 1 1 d . .
H47 H 0.6890 0.6346 0.5695 0.039 Uiso 1 1 calc R U
C32 C 0.53733(16) 0.2634(2) 0.44528(15) 0.0303(6) Uani 1 1 d . .
H32 H 0.4942 0.2776 0.4612 0.036 Uiso 1 1 calc R U
B2 B 0.49208(16) 0.4287(3) 0.32299(17) 0.0243(6) Uani 1 1 d . .
C33 C 0.59195(17) 0.1774(3) 0.48522(17) 0.0348(6) Uani 1 1 d . .
H33 H 0.5856 0.1338 0.5282 0.042 Uiso 1 1 calc R U
C27 C -0.10254(18) -0.1094(3) 0.0737(2) 0.0469(8) Uani 1 1 d . .
H27 H -0.0956 -0.1944 0.0837 0.056 Uiso 1 1 calc R U
C17 C -0.16542(17) 0.5237(3) 0.1101(2) 0.0470(8) Uani 1 1 d . .
H17 H -0.2002 0.5530 0.1344 0.056 Uiso 1 1 calc R U
C42 C 0.65797(15) 0.3741(3) 0.24830(17) 0.0315(6) Uani 1 1 d . .
H42 H 0.7000 0.3192 0.2631 0.038 Uiso 1 1 calc R U
C30 C -0.12204(17) 0.1365(3) 0.04478(19) 0.0427(8) Uani 1 1 d . .
H30 H -0.1294 0.2215 0.0348 0.051 Uiso 1 1 calc R U
C26 C -0.04201(17) -0.0299(3) 0.10725(19) 0.0411(7) Uani 1 1 d . .
H26 H 0.0059 -0.0603 0.1407 0.049 Uiso 1 1 calc R U
C13 C -0.05777(16) 0.3948(3) 0.11199(18) 0.0362(7) Uani 1 1 d . .
B1 B -0.00147(18) 0.2966(3) 0.1701(2) 0.0330(7) Uani 1 1 d . .
C46 C 0.64890(15) 0.7858(3) 0.50352(17) 0.0336(6) Uani 1 1 d . .
H46 H 0.6848 0.8407 0.5373 0.040 Uiso 1 1 calc R U
C21 C -0.13415(17) 0.2883(3) 0.33228(19) 0.0411(7) Uani 1 1 d . U
H21 H -0.1627 0.2937 0.3672 0.049 Uiso 1 1 calc R U
C16 C -0.16489(19) 0.5710(3) 0.0367(2) 0.0525(9) Uani 1 1 d . .
H16 H -0.2004 0.6329 0.0110 0.063 Uiso 1 1 calc R U
C14 C -0.0591(2) 0.4447(3) 0.04154(19) 0.0461(8) Uani 1 1 d . .
H14 H -0.0222 0.4217 0.0183 0.055 Uiso 1 1 calc R U
C28 C -0.17190(16) -0.0664(3) 0.02659(18) 0.0398(7) Uani 1 1 d . .
H28 H -0.2131 -0.1213 0.0039 0.048 Uiso 1 1 calc R U
C29 C -0.18180(17) 0.0565(3) 0.01217(19) 0.0432(8) Uani 1 1 d . .
H29 H -0.2301 0.0866 -0.0205 0.052 Uiso 1 1 calc R U
C15 C -0.1166(2) 0.5309(3) 0.0043(2) 0.0588(10) Uani 1 1 d . .
H15 H -0.1200 0.5607 -0.0463 0.071 Uiso 1 1 calc R U

loop_
_atom_site_aniso_label
_atom_site_aniso_U_11
_atom_site_aniso_U_22
_atom_site_aniso_U_33
_atom_site_aniso_U_23
_atom_site_aniso_U_13
_atom_site_aniso_U_12
O1 0.0224(9) 0.0234(9) 0.0327(10) -0.0068(7) 0.0090(7) -0.0012(7)
O2 0.0206(9) 0.0302(11) 0.0540(12) -0.0152(9) 0.0038(8) 0.0016(8)
N2 0.0227(10) 0.0179(10) 0.0234(10) -0.0009(8) 0.0055(8) -0.0006(8)
C10 0.0236(12) 0.0192(12) 0.0225(12) 0.0025(10) 0.0054(10) 0.0009(10)
C2 0.0238(13) 0.0223(13) 0.0304(13) 0.0001(11) 0.0026(10) 0.0015(10)
N1 0.0250(11) 0.0234(12) 0.0363(12) -0.0032(10) -0.0009(9) -0.0009(9)
C3 0.0249(13) 0.0209(13) 0.0263(13) 0.0004(10) 0.0022(10) 0.0012(10)
C4 0.0256(13) 0.0200(13) 0.0221(12) 0.0013(10) 0.0044(10) -0.0001(10)
C9 0.0250(13) 0.0193(12) 0.0267(12) -0.0009(10) 0.0045(10) 0.0014(10)
C43 0.0205(12) 0.0212(13) 0.0277(13) -0.0036(10) 0.0074(10) -0.0005(10)
C12 0.0264(13) 0.0164(12) 0.0251(12) 0.0004(10) 0.0057(10) 0.0015(10)
C11 0.0297(14) 0.0200(13) 0.0310(13) -0.0019(11) 0.0023(11) -0.0002(11)
C8 0.0254(13) 0.0205(13) 0.0377(14) -0.0051(11) 0.0046(11) 0.0025(10)
C6 0.0310(14) 0.0233(13) 0.0305(14) -0.0061(11) 0.0088(11) -0.0022(11)
C37 0.0224(12) 0.0242(13) 0.0270(13) -0.0062(10) 0.0045(10) -0.0018(10)
C25 0.0266(14) 0.0282(15) 0.0356(15) -0.0076(12) 0.0020(11) -0.0021(11)
C19 0.0270(14) 0.0349(16) 0.0412(16) -0.0031(13) 0.0053(12) -0.0045(12)
C44 0.0267(13) 0.0241(14) 0.0308(13) 0.0019(11) 0.0051(11) -0.0006(11)
C7 0.0230(13) 0.0251(14) 0.0396(15) -0.0044(12) 0.0040(11) 0.0039(11)
C5 0.0271(13) 0.0230(13) 0.0315(13) -0.0030(11) 0.0100(11) -0.0009(10)
C39 0.0274(13) 0.0222(13) 0.0302(13) -0.0015(11) 0.0064(11) -0.0026(10)
C45 0.0314(14) 0.0226(14) 0.0471(17) 0.0002(12) 0.0098(13) -0.0057(11)
C1 0.0268(13) 0.0215(13) 0.0270(13) -0.0001(10) 0.0038(10) -0.0005(10)
C20 0.0295(15) 0.0465(19) 0.0538(19) -0.0057(15) 0.0125(14) -0.0034(13)
C40 0.0375(15) 0.0288(14) 0.0299(13) -0.0011(11) 0.0113(12) -0.0060(12)
C31 0.0307(13) 0.0181(12) 0.0264(13) -0.0052(10) 0.0063(10) -0.0018(10)
C36 0.0253(13) 0.0193(13) 0.0302(13) -0.0053(10) 0.0035(10) -0.0020(10)
C18 0.0256(14) 0.0280(15) 0.0468(17) -0.0026(13) 0.0036(12) -0.0036(11)
C34 0.0372(15) 0.0218(14) 0.0382(15) 0.0033(12) -0.0001(12) 0.0048(12)
C38 0.0254(13) 0.0198(12) 0.0268(13) -0.0048(10) 0.0058(10) -0.0035(10)
C24 0.0262(14) 0.0383(17) 0.0381(15) -0.0077(13) 0.0015(12) -0.0035(12)
C23 0.0195(13) 0.0215(14) 0.076(2) 0.0105(14) 0.0041(12) -0.0032(11)
C22 0.0446(17) 0.0435(18) 0.0418(16) 0.0068(15) 0.0000(12) -0.0089(12)
C41 0.0290(14) 0.0360(16) 0.0354(14) -0.0075(12) 0.0137(11) -0.0059(12)
C35 0.0276(14) 0.0261(14) 0.0395(15) -0.0025(12) 0.0039(12) 0.0027(11)
C48 0.0275(13) 0.0224(13) 0.0337(14) 0.0020(11) 0.0060(11) 0.0025(11)
C47 0.0233(13) 0.0327(15) 0.0349(14) -0.0012(12) 0.0024(11) 0.0009(11)
C32 0.0374(15) 0.0220(13) 0.0299(13) -0.0023(11) 0.0091(11) 0.0004(11)
B2 0.0243(14) 0.0197(14) 0.0276(14) -0.0039(11) 0.0071(12) 0.0002(11)
C33 0.0464(17) 0.0239(14) 0.0292(14) 0.0001(11) 0.0065(12) 0.0015(12)
C27 0.0367(17) 0.0338(17) 0.061(2) -0.0002(15) 0.0049(15) -0.0078(13)
C17 0.0241(14) 0.0353(17) 0.076(2) 0.0127(16) 0.0102(15) 0.0014(12)
C42 0.0246(13) 0.0307(15) 0.0380(15) -0.0054(12) 0.0091(11) -0.0018(11)
C30 0.0338(16) 0.0328(16) 0.0486(18) -0.0036(14) -0.0032(13) 0.0029(13)
C26 0.0267(14) 0.0329(16) 0.0526(18) -0.0023(14) -0.0014(13) -0.0040(12)
C13 0.0342(15) 0.0299(15) 0.0395(16) -0.0026(13) 0.0059(12) -0.0031(12)
B1 0.0273(16) 0.0288(17) 0.0385(17) -0.0035(14) 0.0056(13) -0.0018(13)
C46 0.0241(13) 0.0294(15) 0.0412(16) -0.0067(12) 0.0029(12) -0.0052(11)
C21 0.0320(14) 0.0460(17) 0.0520(18) -0.0139(14) 0.0230(14) -0.0174(11)
C16 0.0366(17) 0.0416(19) 0.066(2) 0.0206(17) -0.0004(16) -0.0004(15)
C14 0.054(2) 0.0408(18) 0.0426(17) 0.0031(14) 0.0146(15) 0.0024(15)
C28 0.0278(15) 0.0446(18) 0.0432(17) -0.0065(14) 0.0070(13) -0.0109(13)
C29 0.0273(15) 0.049(2) 0.0434(17) -0.0068(15) -0.0006(12) 0.0017(13)
C15 0.083(3) 0.041(2) 0.0386(18) 0.0042(15) 0.0030(18) 0.0165(19)

loop_
_atom_type_symbol
_atom_type_description
_atom_type_scat_dispersion_real
_atom_type_scat_dispersion_imag
_atom_type_scat_source
C C 0.0181 0.0091 'International Tables Vol C Tables 4.2.6.8 and 6.1.1.4'
H H 0.0000 0.0000 'International Tables Vol C Tables 4.2.6.8 and 6.1.1.4'
B B 0.0090 0.0039 'International Tables Vol C Tables 4.2.6.8 and 6.1.1.4'
N N 0.0311 0.0180 'International Tables Vol C Tables 4.2.6.8 and 6.1.1.4'
O O 0.0492 0.0322 'International Tables Vol C Tables 4.2.6.8 and 6.1.1.4'

loop_
_geom_angle_atom_site_label_1
_geom_angle_atom_site_label_2
_geom_angle_atom_site_label_3
_geom_angle
C10 O1 B2 125.94(19)
C2 O2 B1 126.7(2)
C12 N2 C43 116.3(2)
C12 N2 B2 122.3(2)
C43 N2 B2 121.25(19)
O1 C10 C9 121.7(2)
O1 C10 C4 118.9(2)
C9 C10 C4 119.5(2)
O2 C2 C1 121.8(2)
O2 C2 C3 118.2(2)
C1 C2 C3 119.9(2)
C11 N1 C25 118.3(2)
C11 N1 B1 122.6(2)
C25 N1 B1 118.9(2)
C7 C3 C4 121.5(2)
C7 C3 C2 120.5(2)
C4 C3 C2 118.0(2)
C5 C4 C3 121.1(2)
C5 C4 C10 120.9(2)
C3 C4 C10 118.0(2)
C10 C9 C8 120.7(2)
C10 C9 C12 118.4(2)
C8 C9 C12 120.9(2)
C44 C43 C48 121.0(2)
C44 C43 N2 118.9(2)
C48 C43 N2 120.0(2)
N2 C12 C9 123.6(2)
N2 C12 H12 118.2
C9 C12 H12 118.2
N1 C11 C1 123.5(2)
N1 C11 H11 118.2
C1 C11 H11 118.2
C7 C8 C9 121.0(2)
C7 C8 H8 119.5
C9 C8 H8 119.5
C5 C6 C1 121.5(2)
C5 C6 H6 119.2
C1 C6 H6 119.2
C42 C37 C38 121.6(3)
C42 C37 C36 127.4(2)
C38 C37 C36 110.9(2)
C26 C25 C30 119.6(3)
C26 C25 N1 119.0(2)
C30 C25 N1 121.4(3)
C20 C19 C24 120.4(3)
C20 C19 C18 128.4(3)
C24 C19 C18 111.1(3)
C43 C44 C45 119.3(2)
C43 C44 H44 120.3
C45 C44 H44 120.3
C8 C7 C3 119.3(2)
C8 C7 H7 120.3
C3 C7 H7 120.3
C6 C5 C4 119.4(2)
C6 C5 H5 120.3
C4 C5 H5 120.3
C38 C39 C40 120.0(3)
C38 C39 H39 120.0
C40 C39 H39 120.0
C46 C45 C44 120.1(3)
C46 C45 H45 119.9
C44 C45 H45 119.9
C2 C1 C6 120.0(2)
C2 C1 C11 118.4(2)
C6 C1 C11 121.6(2)
C19 C20 C21 119.2(3)
C19 C20 H20 120.4
C21 C20 H20 120.4
C41 C40 C39 120.1(3)
C41 C40 H40 120.0
C39 C40 H40 120.0
C32 C31 C36 118.3(2)
C32 C31 B2 132.7(2)
C36 C31 B2 109.0(2)
C35 C36 C31 121.0(3)
C35 C36 C37 128.4(2)
C31 C36 C37 110.6(2)
C17 C18 C13 122.2(3)
C17 C18 C19 127.6(3)
C13 C18 C19 110.2(3)
C33 C34 C35 120.0(3)
C33 C34 H34 120.0
C35 C34 H34 120.0
C39 C38 C37 118.7(2)
C39 C38 B2 132.1(2)
C37 C38 B2 109.2(2)
C23 C24 C19 121.6(3)
C23 C24 B1 130.3(3)
C19 C24 B1 108.1(3)
C24 C23 C22 119.4(3)
C24 C23 H23 120.3
C22 C23 H23 120.3
C21 C22 C23 120.5(3)
C21 C22 H22 119.7
C23 C22 H22 119.7
C42 C41 C40 120.8(3)
C42 C41 H41 119.6
C40 C41 H41 119.6
C34 C35 C36 119.2(3)
C34 C35 H35 120.4
C36 C35 H35 120.4
C43 C48 C47 118.9(3)
C43 C48 H48 120.6
C47 C48 H48 120.6
C46 C47 C48 120.4(3)
C46 C47 H47 119.8
C48 C47 H47 119.8
C31 C32 C33 120.5(3)
C31 C32 H32 119.7
C33 C32 H32 119.7
O1 B2 N2 107.59(19)
O1 B2 C38 111.9(2)
N2 B2 C38 111.3(2)
O1 B2 C31 111.2(2)
N2 B2 C31 114.7(2)
C38 B2 C31 100.2(2)
C34 C33 C32 120.9(3)
C34 C33 H33 119.5
C32 C33 H33 119.5
C28 C27 C26 120.6(3)
C28 C27 H27 119.7
C26 C27 H27 119.7
C18 C17 C16 116.9(3)
C18 C17 H17 121.6
C16 C17 H17 121.6
C41 C42 C37 118.8(3)
C41 C42 H42 120.6
C37 C42 H42 120.6
C25 C30 C29 120.0(3)
C25 C30 H30 120.0
C29 C30 H30 120.0
C25 C26 C27 119.7(3)
C25 C26 H26 120.1
C27 C26 H26 120.1
C14 C13 C18 118.4(3)
C14 C13 B1 132.1(3)
C18 C13 B1 109.5(3)
O2 B1 N1 107.0(2)
O2 B1 C13 108.9(2)
N1 B1 C13 114.3(2)
O2 B1 C24 111.8(2)
N1 B1 C24 114.5(2)
C13 B1 C24 100.3(2)
C47 C46 C45 120.2(3)
C47 C46 H46 119.9
C45 C46 H46 119.9
C22 C21 C20 118.7(3)
C22 C21 H21 120.7
C20 C21 H21 120.7
C15 C16 C17 121.0(3)
C15 C16 H16 119.5
C17 C16 H16 119.5
C13 C14 C15 118.7(3)
C13 C14 H14 120.6
C15 C14 H14 120.6
C27 C28 C29 119.6(3)
C27 C28 H28 120.2
C29 C28 H28 120.2
C28 C29 C30 120.4(3)
C28 C29 H29 119.8
C30 C29 H29 119.8
C16 C15 C14 122.4(3)
C16 C15 H15 118.8
C14 C15 H15 118.8

loop_
_geom_bond_atom_site_label_1
_geom_bond_atom_site_label_2
_geom_bond_distance
O1 C10 1.320(3)
O1 B2 1.510(3)
O2 C2 1.321(3)
O2 B1 1.517(4)
N2 C12 1.300(3)
N2 C43 1.444(3)
N2 B2 1.600(3)
C10 C9 1.401(4)
C10 C4 1.433(3)
C2 C1 1.399(4)
C2 C3 1.436(4)
N1 C11 1.302(4)
N1 C25 1.447(3)
N1 B1 1.613(4)
C3 C7 1.421(4)
C3 C4 1.422(4)
C4 C5 1.421(4)
C9 C8 1.420(4)
C9 C12 1.421(3)
C43 C44 1.386(4)
C43 C48 1.388(4)
C12 H12 0.9500
C11 C1 1.432(4)
C11 H11 0.9500
C8 C7 1.361(4)
C8 H8 0.9500
C6 C5 1.363(4)
C6 C1 1.418(4)
C6 H6 0.9500
C37 C42 1.389(4)
C37 C38 1.407(4)
C37 C36 1.482(4)
C25 C26 1.375(4)
C25 C30 1.380(4)
C19 C20 1.388(4)
C19 C24 1.419(4)
C19 C18 1.486(4)
C44 C45 1.389(4)
C44 H44 0.9500
C7 H7 0.9500
C5 H5 0.9500
C39 C38 1.387(4)
C39 C40 1.406(4)
C39 H39 0.9500
C45 C46 1.381(4)
C45 H45 0.9500
C20 C21 1.452(5)
C20 H20 0.9500
C40 C41 1.389(4)
C40 H40 0.9500
C31 C32 1.386(4)
C31 C36 1.413(4)
C31 B2 1.621(4)
C36 C35 1.400(4)
C18 C17 1.382(4)
C18 C13 1.401(4)
C34 C33 1.379(4)
C34 C35 1.390(4)
C34 H34 0.9500
C38 B2 1.615(4)
C24 C23 1.318(4)
C24 B1 1.618(5)
C23 C22 1.469(5)
C23 H23 0.9500
C22 C21 1.373(5)
C22 H22 0.9500
C41 C42 1.385(4)
C41 H41 0.9500
C35 H35 0.9500
C48 C47 1.391(4)
C48 H48 0.9500
C47 C46 1.382(4)
C47 H47 0.9500
C32 C33 1.393(4)
C32 H32 0.9500
C33 H33 0.9500
C27 C28 1.364(4)
C27 C26 1.388(4)
C27 H27 0.9500
C17 C16 1.422(5)
C17 H17 0.9500
C42 H42 0.9500
C30 C29 1.380(4)
C30 H30 0.9500
C26 H26 0.9500
C13 C14 1.374(4)
C13 B1 1.615(4)
C46 H46 0.9500
C21 H21 0.9500
C16 C15 1.301(6)
C16 H16 0.9500
C14 C15 1.413(5)
C14 H14 0.9500
C28 C29 1.372(5)
C28 H28 0.9500
C29 H29 0.9500
C15 H15 0.9500
